data_7251566
loop_
_publ_author_name
'Priyadharsan, R. Rameshbabu'
'Karthikeyan, Subramanian'
'Pannipara, Mehboobali'
'Al-Sehemi, Abdullah G.'
'Moon, Dohyun'
'Anthony, Savarimuthu Philip'

_publ_section_title
;
 Dimethoxy-substituted triphenylamine-based donor--acceptor fluorophores:
 tunable solid-state emission and reversible thermofluorochromism
;
_journal_issue 6
_journal_name_full CrystEngComm
_journal_page_first 1083
_journal_page_last 1090
_journal_paper_doi 10.1039/D5CE01002K
_journal_volume 28
_journal_year 2026
_chemical_formula_moiety 'C24 H19 N3 O2'
_chemical_formula_sum 'C24 H19 N3 O2'
_chemical_formula_weight 381.42
_chemical_name_common DMT-MN
_chemical_name_systematic '2-(4-(diphenylamino)-2,6-dimethoxybenzylidene) malononitrile'
_space_group_crystal_system triclinic
_space_group_IT_number 2
_space_group_name_Hall '-P 1'
_space_group_name_H-M_alt 'P -1'
_atom_sites_solution_hydrogens geom
_audit_creation_method SHELXL-2019/3
_audit_update_record
;
2025-10-20 deposited with the CCDC.	2026-01-06 downloaded from the CCDC.
;
_cell_angle_alpha 111.09(3)
_cell_angle_beta 106.87(3)
_cell_angle_gamma 94.31(3)
_cell_formula_units_Z 2
_cell_length_a 9.5830(19)
_cell_length_b 10.432(2)
_cell_length_c 11.513(2)
_cell_measurement_reflns_used 29528
_cell_measurement_temperature 220(2)
_cell_measurement_theta_max 30.000
_cell_measurement_theta_min 0.361
_cell_volume 1006.6(5)
_computing_cell_refinement '<i>HKL3000sm</i>(Otwinowski & Minor, 1997)'
_computing_data_collection '<i>PAL BL2D-SMDC Program</i>(Shin et.al, 2016)'
_computing_data_reduction '<i>HKL3000sm</i>(Otwinowski & Minor, 1997)'
_computing_molecular_graphics '<i>DIAMOND 4</i>(Putx&Brandenburg, 2014)'
_computing_publication_material '<i>publCIF</i>(Westrip, 2010)'
_computing_structure_refinement '<i>SHELXL-2018</i>(Sheldrick, 2018)'
_computing_structure_solution '<i>SHELXT-2018</i>(Sheldrick, 2018)'
_diffrn_ambient_temperature 220(2)
_diffrn_measured_fraction_theta_full 0.953
_diffrn_measured_fraction_theta_max 0.944
_diffrn_measurement_device_type 'Rayonix MX225HS CCD area detector'
_diffrn_measurement_method 'omega scan'
_diffrn_radiation_type synchrotron
_diffrn_radiation_wavelength 0.630
_diffrn_reflns_av_R_equivalents 0.0302
_diffrn_reflns_av_unetI/netI 0.0434
_diffrn_reflns_Laue_measured_fraction_full 0.953
_diffrn_reflns_Laue_measured_fraction_max 0.944
_diffrn_reflns_limit_h_max 12
_diffrn_reflns_limit_h_min -12
_diffrn_reflns_limit_k_max 13
_diffrn_reflns_limit_k_min -13
_diffrn_reflns_limit_l_max 15
_diffrn_reflns_limit_l_min -15
_diffrn_reflns_number 9552
_diffrn_reflns_point_group_measured_fraction_full 0.953
_diffrn_reflns_point_group_measured_fraction_max 0.944
_diffrn_reflns_theta_full 22.210
_diffrn_reflns_theta_max 24.999
_diffrn_reflns_theta_min 1.788
_diffrn_source 'PLSII 2D bending magnet'
_exptl_absorpt_coefficient_mu 0.064
_exptl_absorpt_correction_T_max 1.000
_exptl_absorpt_correction_T_min 0.974
_exptl_absorpt_correction_type empirical
_exptl_absorpt_process_details '<i>HKL3000sm Scalepack</i>(Otwinowski et.al,2003)'
_exptl_crystal_colour orange
_exptl_crystal_density_diffrn 1.258
_exptl_crystal_description block
_exptl_crystal_F_000 400
_exptl_crystal_size_max 0.054
_exptl_crystal_size_mid 0.027
_exptl_crystal_size_min 0.011
_refine_diff_density_max 0.309
_refine_diff_density_min -0.209
_refine_diff_density_rms 0.041
_refine_ls_extinction_coef 0.237(18)
_refine_ls_extinction_expression Fc^*^=kFc[1+0.001xFc^2^\l^3^/sin(2\q)]^-1/4^
_refine_ls_extinction_method 'SHELXL-2019/2 (Sheldrick 2019)'
_refine_ls_goodness_of_fit_ref 1.039
_refine_ls_hydrogen_treatment constr
_refine_ls_matrix_type full
_refine_ls_number_parameters 265
_refine_ls_number_reflns 4810
_refine_ls_number_restraints 0
_refine_ls_restrained_S_all 1.039
_refine_ls_R_factor_all 0.0577
_refine_ls_R_factor_gt 0.0458
_refine_ls_shift/su_max 0.000
_refine_ls_shift/su_mean 0.000
_refine_ls_structure_factor_coef Fsqd
_refine_ls_weighting_details 'w=1/[\s^2^(Fo^2^)+(0.0676P)^2^+0.1264P] where P=(Fo^2^+2Fc^2^)/3'
_refine_ls_weighting_scheme calc
_refine_ls_wR_factor_gt 0.1222
_refine_ls_wR_factor_ref 0.1308
_reflns_Friedel_coverage 0.000
_reflns_number_gt 3815
_reflns_number_total 4810
_reflns_threshold_expression 'I > 2\s(I)'
_cod_data_source_file d5ce01002k2.cif
_cod_data_source_block SPA1079
_cod_original_cell_volume 1006.6(4)
_cod_database_code 7251566
_shelx_shelxl_version_number 2019/3
_shelx_space_group_comment
;
The symmetry employed for this shelxl refinement is uniquely defined
by the following loop, which should always be used as a source of
symmetry information in preference to the above space-group names.
They are only intended as comments.
;
_shelx_estimated_absorpt_t_min 0.997
_shelx_estimated_absorpt_t_max 0.999

loop_
_space_group_symop_operation_xyz
'x, y, z'
'-x, -y, -z'

loop_
_atom_site_label
_atom_site_type_symbol
_atom_site_fract_x
_atom_site_fract_y
_atom_site_fract_z
_atom_site_U_iso_or_equiv
_atom_site_adp_type
_atom_site_occupancy
_atom_site_site_symmetry_order
_atom_site_calc_flag
_atom_site_refinement_flags_posn
_atom_site_refinement_flags_adp
_atom_site_refinement_flags_occupancy
_atom_site_disorder_assembly
_atom_site_disorder_group
O1 O 0.53381(10) 0.73291(9) 0.14746(10) 0.0411(2) Uani 1 1 d . . . . .
O2 O 0.71104(11) 0.32799(9) 0.14639(10) 0.0434(2) Uani 1 1 d . . . . .
N1 N 0.30217(12) 0.43685(11) 0.30649(12) 0.0403(3) Uani 1 1 d . . . . .
N2 N 0.8070(2) 0.94154(16) 0.2390(3) 0.1179(10) Uani 1 1 d . . . . .
N3 N 1.04538(16) 0.67918(14) 0.03504(17) 0.0641(4) Uani 1 1 d . . . . .
C1 C 0.22840(14) 0.54259(13) 0.36769(13) 0.0370(3) Uani 1 1 d . . . . .
C2 C 0.30704(15) 0.67756(14) 0.45391(14) 0.0432(3) Uani 1 1 d . . . . .
H2 H 0.410309 0.700492 0.473484 0.052 Uiso 1 1 calc R U . . .
C3 C 0.23308(18) 0.77813(16) 0.51090(15) 0.0497(4) Uani 1 1 d . . . . .
H3 H 0.285794 0.870188 0.566337 0.060 Uiso 1 1 calc R U . . .
C4 C 0.08215(18) 0.74396(18) 0.48675(16) 0.0529(4) Uani 1 1 d . . . . .
H4 H 0.032447 0.812060 0.526410 0.063 Uiso 1 1 calc R U . . .
C5 C 0.00554(16) 0.60960(18) 0.40428(16) 0.0512(4) Uani 1 1 d . . . . .
H5 H -0.096542 0.585729 0.389372 0.061 Uiso 1 1 calc R U . . .
C6 C 0.07654(15) 0.50856(15) 0.34263(14) 0.0440(3) Uani 1 1 d . . . . .
H6 H 0.022303 0.417770 0.284346 0.053 Uiso 1 1 calc R U . . .
C7 C 0.26851(14) 0.30206(13) 0.30933(14) 0.0390(3) Uani 1 1 d . . . . .
C8 C 0.21511(17) 0.18163(15) 0.19295(16) 0.0482(3) Uani 1 1 d . . . . .
H8 H 0.201907 0.187728 0.111088 0.058 Uiso 1 1 calc R U . . .
C9 C 0.18121(18) 0.05209(16) 0.19768(19) 0.0557(4) Uani 1 1 d . . . . .
H9 H 0.145453 -0.029436 0.118927 0.067 Uiso 1 1 calc R U . . .
C10 C 0.19984(18) 0.04283(17) 0.3173(2) 0.0570(4) Uani 1 1 d . . . . .
H10 H 0.177000 -0.044984 0.320072 0.068 Uiso 1 1 calc R U . . .
C11 C 0.25204(17) 0.16234(18) 0.43315(18) 0.0533(4) Uani 1 1 d . . . . .
H11 H 0.264310 0.155636 0.514652 0.064 Uiso 1 1 calc R U . . .
C12 C 0.28652(15) 0.29254(16) 0.42982(15) 0.0445(3) Uani 1 1 d . . . . .
H12 H 0.321878 0.373775 0.508827 0.053 Uiso 1 1 calc R U . . .
C13 C 0.40578(13) 0.46552(12) 0.25143(12) 0.0345(3) Uani 1 1 d . . . . .
C14 C 0.41156(13) 0.58483(12) 0.22205(12) 0.0348(3) Uani 1 1 d . . . . .
H14 H 0.339835 0.640722 0.232102 0.042 Uiso 1 1 calc R U . . .
C15 C 0.52275(13) 0.62004(12) 0.17836(12) 0.0323(3) Uani 1 1 d . . . . .
C16 C 0.62957(13) 0.53584(12) 0.15619(12) 0.0319(3) Uani 1 1 d . . . . .
C17 C 0.61142(13) 0.40925(12) 0.17514(12) 0.0333(3) Uani 1 1 d . . . . .
C18 C 0.50529(14) 0.37555(12) 0.22485(13) 0.0359(3) Uani 1 1 d . . . . .
H18 H 0.499701 0.293334 0.240737 0.043 Uiso 1 1 calc R U . . .
C19 C 0.44655(17) 0.83524(14) 0.18663(17) 0.0474(3) Uani 1 1 d . . . . .
H19A H 0.476635 0.916549 0.170787 0.071 Uiso 1 1 calc R U . . .
H19B H 0.461793 0.863245 0.280102 0.071 Uiso 1 1 calc R U . . .
H19C H 0.342094 0.795284 0.135541 0.071 Uiso 1 1 calc R U . . .
C20 C 0.6966(2) 0.19360(16) 0.15195(19) 0.0576(4) Uani 1 1 d . . . . .
H20A H 0.768449 0.144527 0.119403 0.086 Uiso 1 1 calc R U . . .
H20B H 0.596819 0.139825 0.097432 0.086 Uiso 1 1 calc R U . . .
H20C H 0.714764 0.204928 0.242818 0.086 Uiso 1 1 calc R U . . .
C21 C 0.74964(13) 0.56514(12) 0.11272(12) 0.0327(3) Uani 1 1 d . . . . .
H21 H 0.784092 0.485026 0.070876 0.039 Uiso 1 1 calc R U . . .
C22 C 0.82352(14) 0.68615(12) 0.12014(13) 0.0348(3) Uani 1 1 d . . . . .
C23 C 0.80680(18) 0.82607(15) 0.1847(2) 0.0598(5) Uani 1 1 d . . . . .
C24 C 0.94638(15) 0.68014(13) 0.07199(15) 0.0422(3) Uani 1 1 d . . . . .

loop_
_atom_site_aniso_label
_atom_site_aniso_U_11
_atom_site_aniso_U_22
_atom_site_aniso_U_33
_atom_site_aniso_U_23
_atom_site_aniso_U_13
_atom_site_aniso_U_12
O1 0.0442(5) 0.0309(4) 0.0642(6) 0.0228(4) 0.0344(5) 0.0160(4)
O2 0.0502(5) 0.0319(5) 0.0678(6) 0.0224(4) 0.0421(5) 0.0200(4)
N1 0.0432(6) 0.0311(5) 0.0580(7) 0.0150(5) 0.0364(5) 0.0097(4)
N2 0.0813(12) 0.0328(8) 0.223(3) 0.0013(11) 0.0934(15) 0.0075(7)
N3 0.0642(8) 0.0427(7) 0.1021(11) 0.0207(7) 0.0622(8) 0.0116(6)
C1 0.0383(6) 0.0367(6) 0.0451(7) 0.0148(5) 0.0279(5) 0.0122(5)
C2 0.0405(7) 0.0406(7) 0.0504(7) 0.0106(6) 0.0276(6) 0.0086(5)
C3 0.0576(8) 0.0413(7) 0.0537(8) 0.0100(6) 0.0340(7) 0.0145(6)
C4 0.0555(8) 0.0586(9) 0.0564(9) 0.0192(7) 0.0363(7) 0.0286(7)
C5 0.0390(7) 0.0666(10) 0.0565(8) 0.0228(7) 0.0284(7) 0.0203(6)
C6 0.0379(6) 0.0468(7) 0.0505(7) 0.0151(6) 0.0251(6) 0.0085(5)
C7 0.0352(6) 0.0337(6) 0.0564(8) 0.0166(5) 0.0291(6) 0.0079(5)
C8 0.0541(8) 0.0378(7) 0.0561(8) 0.0154(6) 0.0286(7) 0.0063(6)
C9 0.0556(8) 0.0347(7) 0.0772(11) 0.0157(7) 0.0325(8) 0.0051(6)
C10 0.0506(8) 0.0456(8) 0.0968(13) 0.0388(9) 0.0421(9) 0.0139(6)
C11 0.0480(8) 0.0618(10) 0.0752(10) 0.0406(8) 0.0380(8) 0.0186(7)
C12 0.0382(6) 0.0480(8) 0.0563(8) 0.0210(6) 0.0282(6) 0.0105(5)
C13 0.0348(6) 0.0303(6) 0.0420(6) 0.0102(5) 0.0239(5) 0.0057(4)
C14 0.0348(6) 0.0293(6) 0.0451(6) 0.0109(5) 0.0247(5) 0.0102(4)
C15 0.0348(6) 0.0245(5) 0.0409(6) 0.0098(4) 0.0213(5) 0.0074(4)
C16 0.0341(5) 0.0262(5) 0.0393(6) 0.0092(4) 0.0226(5) 0.0074(4)
C17 0.0367(6) 0.0263(5) 0.0426(6) 0.0104(5) 0.0252(5) 0.0101(4)
C18 0.0416(6) 0.0274(5) 0.0481(7) 0.0144(5) 0.0289(6) 0.0095(5)
C19 0.0511(7) 0.0324(6) 0.0720(9) 0.0220(6) 0.0357(7) 0.0194(6)
C20 0.0834(11) 0.0385(7) 0.0857(11) 0.0343(8) 0.0607(10) 0.0339(7)
C21 0.0356(6) 0.0256(5) 0.0424(6) 0.0107(4) 0.0238(5) 0.0088(4)
C22 0.0394(6) 0.0269(5) 0.0458(6) 0.0116(5) 0.0283(5) 0.0095(4)
C23 0.0537(8) 0.0300(7) 0.1021(13) 0.0130(7) 0.0532(9) 0.0068(6)
C24 0.0466(7) 0.0274(6) 0.0626(8) 0.0155(6) 0.0357(6) 0.0090(5)

loop_
_atom_type_symbol
_atom_type_description
_atom_type_scat_dispersion_real
_atom_type_scat_dispersion_imag
_atom_type_scat_source
C C 0.0021 0.0012 'International Tables Vol C Tables 4.2.6.8 and 6.1.1.4'
H H 0.0000 0.0000 'International Tables Vol C Tables 4.2.6.8 and 6.1.1.4'
N N 0.0044 0.0025 'International Tables Vol C Tables 4.2.6.8 and 6.1.1.4'
O O 0.0080 0.0047 'International Tables Vol C Tables 4.2.6.8 and 6.1.1.4'

loop_
_geom_angle_atom_site_label_1
_geom_angle_atom_site_label_2
_geom_angle_atom_site_label_3
_geom_angle
_geom_angle_site_symmetry_1
_geom_angle_site_symmetry_3
_geom_angle_publ_flag
C15 O1 C19 118.34(10) . . ?
C17 O2 C20 119.38(10) . . ?
C13 N1 C7 121.54(10) . . ?
C13 N1 C1 121.48(10) . . ?
C7 N1 C1 116.94(10) . . ?
C6 C1 C2 119.55(12) . . ?
C6 C1 N1 119.37(12) . . ?
C2 C1 N1 121.07(11) . . ?
C3 C2 C1 119.98(13) . . ?
C3 C2 H2 120.0 . . ?
C1 C2 H2 120.0 . . ?
C4 C3 C2 120.43(14) . . ?
C4 C3 H3 119.8 . . ?
C2 C3 H3 119.8 . . ?
C5 C4 C3 119.42(13) . . ?
C5 C4 H4 120.3 . . ?
C3 C4 H4 120.3 . . ?
C4 C5 C6 121.03(13) . . ?
C4 C5 H5 119.5 . . ?
C6 C5 H5 119.5 . . ?
C5 C6 C1 119.53(14) . . ?
C5 C6 H6 120.2 . . ?
C1 C6 H6 120.2 . . ?
C12 C7 C8 119.77(13) . . ?
C12 C7 N1 119.40(13) . . ?
C8 C7 N1 120.81(13) . . ?
C7 C8 C9 119.93(15) . . ?
C7 C8 H8 120.0 . . ?
C9 C8 H8 120.0 . . ?
C10 C9 C8 120.19(16) . . ?
C10 C9 H9 119.9 . . ?
C8 C9 H9 119.9 . . ?
C9 C10 C11 120.10(15) . . ?
C9 C10 H10 119.9 . . ?
C11 C10 H10 119.9 . . ?
C10 C11 C12 120.28(15) . . ?
C10 C11 H11 119.9 . . ?
C12 C11 H11 119.9 . . ?
C7 C12 C11 119.72(15) . . ?
C7 C12 H12 120.1 . . ?
C11 C12 H12 120.1 . . ?
N1 C13 C14 119.98(11) . . ?
N1 C13 C18 120.41(11) . . ?
C14 C13 C18 119.60(11) . . ?
C15 C14 C13 119.94(11) . . ?
C15 C14 H14 120.0 . . ?
C13 C14 H14 120.0 . . ?
O1 C15 C14 122.83(10) . . ?
O1 C15 C16 114.97(10) . . ?
C14 C15 C16 122.13(11) . . ?
C15 C16 C17 116.11(10) . . ?
C15 C16 C21 125.91(11) . . ?
C17 C16 C21 117.94(10) . . ?
O2 C17 C18 123.09(11) . . ?
O2 C17 C16 114.42(10) . . ?
C18 C17 C16 122.42(10) . . ?
C17 C18 C13 119.38(11) . . ?
C17 C18 H18 120.3 . . ?
C13 C18 H18 120.3 . . ?
O1 C19 H19A 109.5 . . ?
O1 C19 H19B 109.5 . . ?
H19A C19 H19B 109.5 . . ?
O1 C19 H19C 109.5 . . ?
H19A C19 H19C 109.5 . . ?
H19B C19 H19C 109.5 . . ?
O2 C20 H20A 109.5 . . ?
O2 C20 H20B 109.5 . . ?
H20A C20 H20B 109.5 . . ?
O2 C20 H20C 109.5 . . ?
H20A C20 H20C 109.5 . . ?
H20B C20 H20C 109.5 . . ?
C22 C21 C16 132.67(11) . . ?
C22 C21 H21 113.7 . . ?
C16 C21 H21 113.7 . . ?
C21 C22 C23 128.12(11) . . ?
C21 C22 C24 118.63(11) . . ?
C23 C22 C24 112.82(11) . . ?
N2 C23 C22 173.78(17) . . ?
N3 C24 C22 178.17(14) . . ?

loop_
_geom_bond_atom_site_label_1
_geom_bond_atom_site_label_2
_geom_bond_distance
_geom_bond_site_symmetry_2
_geom_bond_publ_flag
O1 C15 1.3524(14) . ?
O1 C19 1.4313(15) . ?
O2 C17 1.3575(14) . ?
O2 C20 1.4246(16) . ?
N1 C13 1.3908(15) . ?
N1 C7 1.4329(16) . ?
N1 C1 1.4353(15) . ?
N2 C23 1.140(2) . ?
N3 C24 1.1462(17) . ?
C1 C6 1.3899(18) . ?
C1 C2 1.391(2) . ?
C2 C3 1.3856(19) . ?
C2 H2 0.9400 . ?
C3 C4 1.384(2) . ?
C3 H3 0.9400 . ?
C4 C5 1.374(2) . ?
C4 H4 0.9400 . ?
C5 C6 1.388(2) . ?
C5 H5 0.9400 . ?
C6 H6 0.9400 . ?
C7 C12 1.388(2) . ?
C7 C8 1.389(2) . ?
C8 C9 1.390(2) . ?
C8 H8 0.9400 . ?
C9 C10 1.376(3) . ?
C9 H9 0.9400 . ?
C10 C11 1.381(3) . ?
C10 H10 0.9400 . ?
C11 C12 1.390(2) . ?
C11 H11 0.9400 . ?
C12 H12 0.9400 . ?
C13 C14 1.4036(17) . ?
C13 C18 1.4074(16) . ?
C14 C15 1.3815(16) . ?
C14 H14 0.9400 . ?
C15 C16 1.4178(16) . ?
C16 C17 1.4201(16) . ?
C16 C21 1.4349(15) . ?
C17 C18 1.3837(16) . ?
C18 H18 0.9400 . ?
C19 H19A 0.9700 . ?
C19 H19B 0.9700 . ?
C19 H19C 0.9700 . ?
C20 H20A 0.9700 . ?
C20 H20B 0.9700 . ?
C20 H20C 0.9700 . ?
C21 C22 1.3620(17) . ?
C21 H21 0.9400 . ?
C22 C23 1.4256(18) . ?
C22 C24 1.4360(17) . ?

loop_
_geom_torsion_atom_site_label_1
_geom_torsion_atom_site_label_2
_geom_torsion_atom_site_label_3
_geom_torsion_atom_site_label_4
_geom_torsion
_geom_torsion_site_symmetry_1
_geom_torsion_site_symmetry_2
_geom_torsion_site_symmetry_3
_geom_torsion_site_symmetry_4
_geom_torsion_publ_flag
C13 N1 C1 C6 136.86(14) . . . . ?
C7 N1 C1 C6 -45.51(18) . . . . ?
C13 N1 C1 C2 -44.60(19) . . . . ?
C7 N1 C1 C2 133.03(14) . . . . ?
C6 C1 C2 C3 -2.0(2) . . . . ?
N1 C1 C2 C3 179.46(13) . . . . ?
C1 C2 C3 C4 2.5(2) . . . . ?
C2 C3 C4 C5 -0.8(2) . . . . ?
C3 C4 C5 C6 -1.4(2) . . . . ?
C4 C5 C6 C1 1.9(2) . . . . ?
C2 C1 C6 C5 -0.2(2) . . . . ?
N1 C1 C6 C5 178.38(13) . . . . ?
C13 N1 C7 C12 122.89(14) . . . . ?
C1 N1 C7 C12 -54.75(16) . . . . ?
C13 N1 C7 C8 -58.55(18) . . . . ?
C1 N1 C7 C8 123.82(14) . . . . ?
C12 C7 C8 C9 -0.6(2) . . . . ?
N1 C7 C8 C9 -179.13(12) . . . . ?
C7 C8 C9 C10 0.3(2) . . . . ?
C8 C9 C10 C11 0.1(2) . . . . ?
C9 C10 C11 C12 -0.2(2) . . . . ?
C8 C7 C12 C11 0.49(19) . . . . ?
N1 C7 C12 C11 179.08(11) . . . . ?
C10 C11 C12 C7 -0.1(2) . . . . ?
C7 N1 C13 C14 165.16(12) . . . . ?
C1 N1 C13 C14 -17.32(19) . . . . ?
C7 N1 C13 C18 -14.86(19) . . . . ?
C1 N1 C13 C18 162.66(12) . . . . ?
N1 C13 C14 C15 174.29(11) . . . . ?
C18 C13 C14 C15 -5.69(19) . . . . ?
C19 O1 C15 C14 13.04(18) . . . . ?
C19 O1 C15 C16 -170.04(12) . . . . ?
C13 C14 C15 O1 179.48(11) . . . . ?
C13 C14 C15 C16 2.78(19) . . . . ?
O1 C15 C16 C17 -173.91(10) . . . . ?
C14 C15 C16 C17 3.03(18) . . . . ?
O1 C15 C16 C21 3.94(18) . . . . ?
C14 C15 C16 C21 -179.12(12) . . . . ?
C20 O2 C17 C18 7.7(2) . . . . ?
C20 O2 C17 C16 -175.23(13) . . . . ?
C15 C16 C17 O2 176.75(11) . . . . ?
C21 C16 C17 O2 -1.28(17) . . . . ?
C15 C16 C17 C18 -6.20(18) . . . . ?
C21 C16 C17 C18 175.77(12) . . . . ?
O2 C17 C18 C13 -179.73(12) . . . . ?
C16 C17 C18 C13 3.47(19) . . . . ?
N1 C13 C18 C17 -177.36(12) . . . . ?
C14 C13 C18 C17 2.62(19) . . . . ?
C15 C16 C21 C22 23.6(2) . . . . ?
C17 C16 C21 C22 -158.58(14) . . . . ?
C16 C21 C22 C23 4.8(3) . . . . ?
C16 C21 C22 C24 176.74(14) . . . . ?
